data_4028210
loop_
_publ_author_name
'Christoph Glotzbach'
'Ulrike Kauscher'
'Jens Voskuhl'
'N. Seda Kehr'
'Marc C. A. Stuart'
'Roland Fr\"ohlich'
'Hans J. Galla'
'Bart Jan Ravoo'
'Kazuhiko Nagura'
'Shohei Saito'
'Shigehiro Yamaguchi'
'Ernst-Ulrich W\"urthwein'

_publ_section_title
;
 Fluorescent Modular Boron Systems Based on NNN- and ONO-Tridentate
 Ligands: Self-Assembly and Cell Imaging
;
_journal_name_full 'Journal of Organic Chemistry'
_journal_page_first 4410
_journal_page_last 4418
_journal_paper_doi 10.1021/jo4003745
_journal_volume 78
_journal_year 2013
_chemical_formula_moiety 'C25 H32 B N5, H2 O'
_chemical_formula_sum 'C25 H34 B N5 O'
_chemical_formula_weight 431.38
_chemical_name_systematic
; 
 ? 
;
_space_group_IT_number 148
_symmetry_cell_setting trigonal
_symmetry_Int_Tables_number 148
_symmetry_space_group_name_Hall '-R 3'
_symmetry_space_group_name_H-M 'R -3 :H'
_atom_sites_solution_hydrogens geom
_atom_sites_solution_primary direct
_atom_sites_solution_secondary difmap
_audit_creation_method SHELXL-97
_cell_angle_alpha 90.00
_cell_angle_beta 90.00
_cell_angle_gamma 120.00
_cell_formula_units_Z 18
_cell_length_a 21.589(3)
_cell_length_b 21.589(3)
_cell_length_c 26.933(3)
_cell_measurement_reflns_used 7353
_cell_measurement_temperature 293(2)
_cell_measurement_theta_max 31.5050
_cell_measurement_theta_min 2.6520
_cell_volume 10871(2)
_computing_structure_refinement 'SHELXL-97 (Sheldrick, 1997)'
_computing_structure_solution 'SHELXS-97 (Sheldrick, 1990)'
_diffrn_ambient_temperature 293(2)
_diffrn_detector_area_resol_mean 28.5714
_diffrn_measured_fraction_theta_full 0.994
_diffrn_measured_fraction_theta_max 0.994
_diffrn_measurement_device_type
;
Saturn70 CCD (4x4 bin mode) with MicroMax-007
;
_diffrn_measurement_method dtprofit.ref
_diffrn_radiation_monochromator VariMax
_diffrn_radiation_source 'fine-focus sealed tube'
_diffrn_radiation_type MoK\a
_diffrn_radiation_wavelength 0.71070
_diffrn_reflns_av_R_equivalents 0.0488
_diffrn_reflns_av_sigmaI/netI 0.0298
_diffrn_reflns_limit_h_max 25
_diffrn_reflns_limit_h_min -25
_diffrn_reflns_limit_k_max 25
_diffrn_reflns_limit_k_min -25
_diffrn_reflns_limit_l_max 31
_diffrn_reflns_limit_l_min -31
_diffrn_reflns_number 24231
_diffrn_reflns_theta_full 25.00
_diffrn_reflns_theta_max 25.00
_diffrn_reflns_theta_min 2.65
_exptl_absorpt_coefficient_mu 0.074
_exptl_absorpt_correction_T_max 1.0000
_exptl_absorpt_correction_T_min 0.9075
_exptl_absorpt_correction_type multi-scan
_exptl_absorpt_process_details 'Jacobson, R. (1998) Private communication'
_exptl_crystal_colour Yellow
_exptl_crystal_density_diffrn 1.186
_exptl_crystal_description Prism
_exptl_crystal_F_000 4176
_exptl_crystal_size_max 0.30
_exptl_crystal_size_mid 0.20
_exptl_crystal_size_min 0.15
_refine_diff_density_max 0.461
_refine_diff_density_min -0.226
_refine_diff_density_rms 0.043
_refine_ls_extinction_method none
_refine_ls_goodness_of_fit_ref 1.107
_refine_ls_hydrogen_treatment mixed
_refine_ls_matrix_type full
_refine_ls_number_parameters 305
_refine_ls_number_reflns 4238
_refine_ls_number_restraints 0
_refine_ls_restrained_S_all 1.107
_refine_ls_R_factor_all 0.0656
_refine_ls_R_factor_gt 0.0576
_refine_ls_shift/su_max 0.000
_refine_ls_shift/su_mean 0.000
_refine_ls_structure_factor_coef Fsqd
_refine_ls_weighting_details 'calc w=1/[\s^2^(Fo^2^)+(0.0568P)^2^+19.6431P] where P=(Fo^2^+2Fc^2^)/3'
_refine_ls_weighting_scheme calc
_refine_ls_wR_factor_gt 0.1306
_refine_ls_wR_factor_ref 0.1358
_reflns_number_gt 3781
_reflns_number_total 4238
_reflns_threshold_expression >2sigma(I)
_cod_data_source_file jo4003745_si_001_4.cif
_cod_data_source_block 110308
_cod_original_sg_symbol_H-M 'R -3'
_cod_database_code 4028210

loop_
_symmetry_equiv_pos_as_xyz
'x, y, z'
'-y, x-y, z'
'-x+y, -x, z'
'x+2/3, y+1/3, z+1/3'
'-y+2/3, x-y+1/3, z+1/3'
'-x+y+2/3, -x+1/3, z+1/3'
'x+1/3, y+2/3, z+2/3'
'-y+1/3, x-y+2/3, z+2/3'
'-x+y+1/3, -x+2/3, z+2/3'
'-x, -y, -z'
'y, -x+y, -z'
'x-y, x, -z'
'-x+2/3, -y+1/3, -z+1/3'
'y+2/3, -x+y+1/3, -z+1/3'
'x-y+2/3, x+1/3, -z+1/3'
'-x+1/3, -y+2/3, -z+2/3'
'y+1/3, -x+y+2/3, -z+2/3'
'x-y+1/3, x+2/3, -z+2/3'

loop_
_atom_site_label
_atom_site_type_symbol
_atom_site_fract_x
_atom_site_fract_y
_atom_site_fract_z
_atom_site_U_iso_or_equiv
_atom_site_adp_type
_atom_site_occupancy
_atom_site_symmetry_multiplicity
_atom_site_calc_flag
_atom_site_refinement_flags
N1 N 0.29860(8) 0.32301(8) 0.05047(5) 0.0201(4) Uani 1 1 d .
N2 N 0.21228(9) 0.34109(8) 0.09777(6) 0.0221(4) Uani 1 1 d .
N3 N 0.18112(9) 0.28181(8) 0.01270(6) 0.0226(4) Uani 1 1 d .
N4 N 0.26401(9) 0.25915(8) -0.02675(6) 0.0246(4) Uani 1 1 d .
N5 N 0.32180(9) 0.36876(9) 0.13371(6) 0.0263(4) Uani 1 1 d .
C69 C 0.26711(9) 0.41966(10) 0.01836(7) 0.0209(4) Uani 1 1 d .
C70 C 0.31160(10) 0.28971(9) 0.01195(7) 0.0217(4) Uani 1 1 d .
C71 C 0.19976(10) 0.25249(10) -0.02337(7) 0.0229(4) Uani 1 1 d .
C72 C 0.25712(10) 0.36169(10) 0.13562(7) 0.0236(4) Uani 1 1 d .
C73 C 0.14743(11) 0.21031(10) -0.06434(7) 0.0265(4) Uani 1 1 d .
H33 H 0.1636 0.1796 -0.0795 0.032 Uiso 1 1 calc R
C74 C 0.34025(10) 0.34385(10) 0.09263(7) 0.0234(4) Uani 1 1 d .
C75 C 0.23309(12) 0.38027(11) 0.18327(7) 0.0303(5) Uani 1 1 d .
H34 H 0.1823 0.3649 0.1792 0.036 Uiso 1 1 calc R
C76 C 0.26072(10) 0.47511(10) 0.03976(7) 0.0234(4) Uani 1 1 d .
H1 H 0.2414 0.4687 0.0715 0.028 Uiso 1 1 calc R
C77 C 0.28212(11) 0.53931(10) 0.01553(8) 0.0275(5) Uani 1 1 d .
H2 H 0.2763 0.5747 0.0308 0.033 Uiso 1 1 calc R
C78 C 0.41784(11) 0.30907(11) 0.05379(8) 0.0313(5) Uani 1 1 d .
H3 H 0.4595 0.3064 0.0541 0.038 Uiso 1 1 calc R
C79 C 0.31194(11) 0.55068(11) -0.03118(8) 0.0297(5) Uani 1 1 d .
H4 H 0.3268 0.5939 -0.0474 0.036 Uiso 1 1 calc R
C81 C 0.29736(11) 0.43312(10) -0.02922(7) 0.0266(4) Uani 1 1 d .
H5 H 0.3027 0.3977 -0.0450 0.032 Uiso 1 1 calc R
C82 C 0.37302(11) 0.28445(10) 0.01307(8) 0.0279(5) Uani 1 1 d .
H6 H 0.3840 0.2643 -0.0136 0.033 Uiso 1 1 calc R
C83 C 0.40129(11) 0.33742(11) 0.09391(8) 0.0288(5) Uani 1 1 d .
H7 H 0.4307 0.3522 0.1218 0.035 Uiso 1 1 calc R
C84 C 0.23873(13) 0.34219(12) 0.22843(8) 0.0355(5) Uani 1 1 d .
H8 H 0.2885 0.3564 0.2340 0.043 Uiso 1 1 calc R
H9 H 0.2125 0.2910 0.2226 0.043 Uiso 1 1 calc R
C85 C 0.02100(12) 0.12111(12) -0.08933(8) 0.0366(5) Uani 1 1 d .
H10 H 0.0351 0.0888 -0.1036 0.044 Uiso 1 1 calc R
H11 H -0.0275 0.0927 -0.0770 0.044 Uiso 1 1 calc R
C86 C 0.31961(11) 0.49748(11) -0.05360(8) 0.0295(5) Uani 1 1 d .
H12 H 0.3397 0.5047 -0.0851 0.035 Uiso 1 1 calc R
C87 C 0.27201(12) 0.46079(11) 0.19140(7) 0.0303(5) Uani 1 1 d .
H13 H 0.3227 0.4784 0.1959 0.036 Uiso 1 1 calc R
H14 H 0.2662 0.4841 0.1624 0.036 Uiso 1 1 calc R
C88 C 0.24258(13) 0.47890(13) 0.23673(8) 0.0377(5) Uani 1 1 d .
H15 H 0.2700 0.5301 0.2425 0.045 Uiso 1 1 calc R
H16 H 0.1934 0.4663 0.2304 0.045 Uiso 1 1 calc R
C89 C 0.20921(12) 0.35933(13) 0.27427(8) 0.0363(5) Uani 1 1 d .
H17 H 0.2171 0.3372 0.3031 0.044 Uiso 1 1 calc R
H18 H 0.1581 0.3396 0.2705 0.044 Uiso 1 1 calc R
C90 C 0.07098(11) 0.16207(12) -0.04634(8) 0.0322(5) Uani 1 1 d .
H19 H 0.0541 0.1909 -0.0300 0.039 Uiso 1 1 calc R
H20 H 0.0703 0.1283 -0.0222 0.039 Uiso 1 1 calc R
C91 C 0.24523(13) 0.44041(13) 0.28250(8) 0.0381(5) Uani 1 1 d .
H21 H 0.2215 0.4499 0.3096 0.046 Uiso 1 1 calc R
H22 H 0.2947 0.4587 0.2920 0.046 Uiso 1 1 calc R
C92 C 0.14959(13) 0.26160(12) -0.10469(8) 0.0375(5) Uani 1 1 d .
H23 H 0.1361 0.2944 -0.0904 0.045 Uiso 1 1 calc R
H24 H 0.1980 0.2895 -0.1174 0.045 Uiso 1 1 calc R
C93 C 0.02325(14) 0.17197(14) -0.12901(9) 0.0462(6) Uani 1 1 d .
H25 H -0.0068 0.1446 -0.1567 0.055 Uiso 1 1 calc R
H26 H 0.0043 0.2008 -0.1156 0.055 Uiso 1 1 calc R
C94 C 0.09880(15) 0.22049(14) -0.14741(9) 0.0502(7) Uani 1 1 d .
H27 H 0.0988 0.2542 -0.1712 0.060 Uiso 1 1 calc R
H28 H 0.1157 0.1920 -0.1642 0.060 Uiso 1 1 calc R
B1 B 0.23784(11) 0.34228(11) 0.04515(8) 0.0205(4) Uani 1 1 d .
O1 O 0.07126(8) 0.30890(9) 0.12222(6) 0.0349(4) Uani 1 1 d .
H29 H 0.1398(14) 0.2738(13) 0.0134(9) 0.038(7) Uiso 1 1 d .
H30 H 0.1681(14) 0.3343(13) 0.1041(9) 0.039(7) Uiso 1 1 d .
H31 H 0.0468(15) 0.2980(14) 0.0959(11) 0.048(8) Uiso 1 1 d .
H32 H 0.0584(18) 0.3349(18) 0.1412(12) 0.078(10) Uiso 1 1 d .

loop_
_atom_site_aniso_label
_atom_site_aniso_U_11
_atom_site_aniso_U_22
_atom_site_aniso_U_33
_atom_site_aniso_U_23
_atom_site_aniso_U_13
_atom_site_aniso_U_12
N1 0.0239(8) 0.0192(8) 0.0188(8) -0.0012(6) 0.0007(6) 0.0119(7)
N2 0.0242(9) 0.0242(8) 0.0200(9) -0.0012(7) 0.0017(7) 0.0137(7)
N3 0.0231(9) 0.0219(8) 0.0228(9) -0.0003(7) -0.0006(7) 0.0114(7)
N4 0.0298(9) 0.0218(8) 0.0216(9) -0.0014(7) 0.0030(7) 0.0124(7)
N5 0.0309(9) 0.0299(9) 0.0183(8) -0.0031(7) -0.0023(7) 0.0153(8)
C69 0.0179(9) 0.0230(10) 0.0225(10) -0.0030(8) -0.0045(7) 0.0109(8)
C70 0.0269(10) 0.0169(9) 0.0211(10) 0.0014(7) 0.0044(8) 0.0109(8)
C71 0.0306(10) 0.0182(9) 0.0178(10) 0.0012(7) 0.0022(8) 0.0106(8)
C72 0.0300(10) 0.0200(9) 0.0205(10) 0.0003(8) 0.0029(8) 0.0122(8)
C73 0.0316(11) 0.0246(10) 0.0222(10) -0.0029(8) -0.0005(8) 0.0132(9)
C74 0.0247(10) 0.0210(9) 0.0228(10) 0.0011(8) -0.0008(8) 0.0102(8)
C75 0.0327(11) 0.0367(12) 0.0209(11) -0.0035(9) 0.0030(8) 0.0169(10)
C76 0.0225(9) 0.0267(10) 0.0219(10) -0.0045(8) -0.0028(8) 0.0131(8)
C77 0.0270(10) 0.0209(10) 0.0376(12) -0.0065(8) -0.0075(9) 0.0142(8)
C78 0.0265(10) 0.0323(11) 0.0405(13) 0.0045(9) 0.0016(9) 0.0188(9)
C79 0.0250(10) 0.0223(10) 0.0391(12) 0.0045(9) -0.0040(9) 0.0099(8)
C81 0.0317(11) 0.0245(10) 0.0274(11) 0.0000(8) 0.0019(8) 0.0169(9)
C82 0.0319(11) 0.0233(10) 0.0323(11) 0.0007(8) 0.0092(9) 0.0168(9)
C83 0.0267(10) 0.0331(11) 0.0290(11) 0.0013(9) -0.0026(8) 0.0168(9)
C84 0.0477(13) 0.0326(12) 0.0265(11) 0.0049(9) 0.0103(10) 0.0202(10)
C85 0.0301(11) 0.0390(13) 0.0327(12) -0.0061(10) -0.0056(9) 0.0112(10)
C86 0.0324(11) 0.0301(11) 0.0267(11) 0.0042(9) 0.0040(9) 0.0161(9)
C87 0.0461(13) 0.0342(11) 0.0206(10) -0.0002(8) 0.0009(9) 0.0275(10)
C88 0.0504(14) 0.0442(13) 0.0286(12) -0.0093(10) -0.0022(10) 0.0314(12)
C89 0.0382(12) 0.0507(14) 0.0206(11) 0.0029(10) 0.0055(9) 0.0226(11)
C90 0.0300(11) 0.0337(11) 0.0286(11) -0.0019(9) -0.0017(9) 0.0126(9)
C91 0.0467(13) 0.0525(14) 0.0249(12) -0.0079(10) -0.0003(10) 0.0322(12)
C92 0.0460(13) 0.0309(11) 0.0261(11) 0.0018(9) -0.0080(10) 0.0120(10)
C93 0.0479(15) 0.0529(15) 0.0398(14) -0.0103(11) -0.0196(11) 0.0267(13)
C94 0.0618(17) 0.0463(15) 0.0301(13) 0.0032(11) -0.0134(12) 0.0178(13)
B1 0.0210(10) 0.0239(11) 0.0188(11) -0.0026(9) -0.0007(8) 0.0128(9)
O1 0.0340(8) 0.0582(10) 0.0221(8) -0.0097(7) -0.0060(7) 0.0303(8)

loop_
_atom_type_symbol
_atom_type_description
_atom_type_scat_dispersion_real
_atom_type_scat_dispersion_imag
_atom_type_scat_source
C C 0.0033 0.0016 'International Tables Vol C Tables 4.2.6.8 and 6.1.1.4'
H H 0.0000 0.0000 'International Tables Vol C Tables 4.2.6.8 and 6.1.1.4'
B B 0.0013 0.0007 'International Tables Vol C Tables 4.2.6.8 and 6.1.1.4'
N N 0.0061 0.0033 'International Tables Vol C Tables 4.2.6.8 and 6.1.1.4'
O O 0.0106 0.0060 'International Tables Vol C Tables 4.2.6.8 and 6.1.1.4'

loop_
_geom_angle_atom_site_label_1
_geom_angle_atom_site_label_2
_geom_angle_atom_site_label_3
_geom_angle
C70 N1 C74 121.66(16)
C70 N1 B1 119.24(15)
C74 N1 B1 118.99(15)
C72 N2 B1 121.10(16)
C72 N2 H30 116.4(15)
B1 N2 H30 121.5(15)
C71 N3 B1 121.19(17)
C71 N3 H29 118.3(17)
B1 N3 H29 119.1(17)
C71 N4 C70 119.33(16)
C72 N5 C74 118.72(16)
C76 C69 C81 115.81(17)
C76 C69 B1 122.83(17)
C81 C69 B1 121.29(16)
N1 C70 N4 121.67(17)
N1 C70 C82 118.83(18)
N4 C70 C82 119.46(17)
N4 C71 N3 123.33(18)
N4 C71 C73 116.18(16)
N3 C71 C73 120.47(18)
N2 C72 N5 124.10(17)
N2 C72 C75 116.99(17)
N5 C72 C75 118.89(17)
C71 C73 C90 113.98(16)
C71 C73 C92 109.72(16)
C90 C73 C92 110.47(18)
C71 C73 H33 107.5
C90 C73 H33 107.5
C92 C73 H33 107.5
N5 C74 N1 121.50(17)
N5 C74 C83 119.55(18)
N1 C74 C83 118.92(17)
C84 C75 C72 114.11(18)
C84 C75 C87 110.98(17)
C72 C75 C87 111.01(17)
C84 C75 H34 106.8
C72 C75 H34 106.8
C87 C75 H34 106.8
C77 C76 C69 122.46(18)
C77 C76 H1 118.8
C69 C76 H1 118.8
C79 C77 C76 120.03(18)
C79 C77 H2 120.0
C76 C77 H2 120.0
C83 C78 C82 120.51(19)
C83 C78 H3 119.7
C82 C78 H3 119.7
C77 C79 C86 119.43(19)
C77 C79 H4 120.3
C86 C79 H4 120.3
C86 C81 C69 122.19(18)
C86 C81 H5 118.9
C69 C81 H5 118.9
C78 C82 C70 120.03(18)
C78 C82 H6 120.0
C70 C82 H6 120.0
C78 C83 C74 119.64(19)
C78 C83 H7 120.2
C74 C83 H7 120.2
C75 C84 C89 111.44(19)
C75 C84 H8 109.3
C89 C84 H8 109.3
C75 C84 H9 109.3
C89 C84 H9 109.3
H8 C84 H9 108.0
C93 C85 C90 110.96(19)
C93 C85 H10 109.4
C90 C85 H10 109.4
C93 C85 H11 109.4
C90 C85 H11 109.4
H10 C85 H11 108.0
C79 C86 C81 120.08(19)
C79 C86 H12 120.0
C81 C86 H12 120.0
C88 C87 C75 110.34(18)
C88 C87 H13 109.6
C75 C87 H13 109.6
C88 C87 H14 109.6
C75 C87 H14 109.6
H13 C87 H14 108.1
C91 C88 C87 112.41(18)
C91 C88 H15 109.1
C87 C88 H15 109.1
C91 C88 H16 109.1
C87 C88 H16 109.1
H15 C88 H16 107.9
C84 C89 C91 111.12(18)
C84 C89 H17 109.4
C91 C89 H17 109.4
C84 C89 H18 109.4
C91 C89 H18 109.4
H17 C89 H18 108.0
C73 C90 C85 111.39(17)
C73 C90 H19 109.3
C85 C90 H19 109.3
C73 C90 H20 109.3
C85 C90 H20 109.3
H19 C90 H20 108.0
C88 C91 C89 111.98(18)
C88 C91 H21 109.2
C89 C91 H21 109.2
C88 C91 H22 109.2
C89 C91 H22 109.2
H21 C91 H22 107.9
C94 C92 C73 111.06(18)
C94 C92 H23 109.4
C73 C92 H23 109.4
C94 C92 H24 109.4
C73 C92 H24 109.4
H23 C92 H24 108.0
C94 C93 C85 111.4(2)
C94 C93 H25 109.3
C85 C93 H25 109.3
C94 C93 H26 109.3
C85 C93 H26 109.3
H25 C93 H26 108.0
C93 C94 C92 111.5(2)
C93 C94 H27 109.3
C92 C94 H27 109.3
C93 C94 H28 109.3
C92 C94 H28 109.3
H27 C94 H28 108.0
N2 B1 N3 112.83(16)
N2 B1 N1 104.82(15)
N3 B1 N1 104.06(15)
N2 B1 C69 112.49(15)
N3 B1 C69 110.75(15)
N1 B1 C69 111.42(15)
H31 O1 H32 108(3)

loop_
_geom_bond_atom_site_label_1
_geom_bond_atom_site_label_2
_geom_bond_distance
N1 C70 1.369(2)
N1 C74 1.377(2)
N1 B1 1.569(2)
N2 C72 1.321(3)
N2 B1 1.516(3)
N2 H30 0.91(3)
N3 C71 1.327(2)
N3 B1 1.539(3)
N3 H29 0.82(3)
N4 C71 1.324(3)
N4 C70 1.378(2)
N5 C72 1.328(3)
N5 C74 1.373(2)
C69 C76 1.396(3)
C69 C81 1.401(3)
C69 B1 1.629(3)
C70 C82 1.387(3)
C71 C73 1.515(3)
C72 C75 1.512(3)
C73 C90 1.525(3)
C73 C92 1.536(3)
C73 H33 0.9800
C74 C83 1.393(3)
C75 C84 1.506(3)
C75 C87 1.522(3)
C75 H34 0.9800
C76 C77 1.386(3)
C76 H1 0.9300
C77 C79 1.378(3)
C77 H2 0.9300
C78 C83 1.374(3)
C78 C82 1.381(3)
C78 H3 0.9300
C79 C86 1.379(3)
C79 H4 0.9300
C81 C86 1.388(3)
C81 H5 0.9300
C82 H6 0.9300
C83 H7 0.9300
C84 C89 1.518(3)
C84 H8 0.9700
C84 H9 0.9700
C85 C93 1.515(3)
C85 C90 1.527(3)
C85 H10 0.9700
C85 H11 0.9700
C86 H12 0.9300
C87 C88 1.515(3)
C87 H13 0.9700
C87 H14 0.9700
C88 C91 1.504(3)
C88 H15 0.9700
C88 H16 0.9700
C89 C91 1.535(3)
C89 H17 0.9700
C89 H18 0.9700
C90 H19 0.9700
C90 H20 0.9700
C91 H21 0.9700
C91 H22 0.9700
C92 C94 1.530(3)
C92 H23 0.9700
C92 H24 0.9700
C93 C94 1.515(4)
C93 H25 0.9700
C93 H26 0.9700
C94 H27 0.9700
C94 H28 0.9700
O1 H31 0.84(3)
O1 H32 0.90(4)

loop_
_geom_torsion_atom_site_label_1
_geom_torsion_atom_site_label_2
_geom_torsion_atom_site_label_3
_geom_torsion_atom_site_label_4
_geom_torsion
C74 N1 C70 N4 169.93(17)
B1 N1 C70 N4 -14.0(2)
C74 N1 C70 C82 -7.6(3)
B1 N1 C70 C82 168.48(16)
C71 N4 C70 N1 -9.9(3)
C71 N4 C70 C82 167.61(17)
C70 N4 C71 N3 8.8(3)
C70 N4 C71 C73 -172.70(16)
B1 N3 C71 N4 17.0(3)
B1 N3 C71 C73 -161.43(17)
B1 N2 C72 N5 -16.3(3)
B1 N2 C72 C75 161.80(17)
C74 N5 C72 N2 -9.7(3)
C74 N5 C72 C75 172.27(17)
N4 C71 C73 C90 140.65(18)
N3 C71 C73 C90 -40.8(2)
N4 C71 C73 C92 -94.9(2)
N3 C71 C73 C92 83.6(2)
C72 N5 C74 N1 11.0(3)
C72 N5 C74 C83 -167.13(18)
C70 N1 C74 N5 -171.49(17)
B1 N1 C74 N5 12.4(3)
C70 N1 C74 C83 6.6(3)
B1 N1 C74 C83 -169.48(17)
N2 C72 C75 C84 127.9(2)
N5 C72 C75 C84 -53.9(3)
N2 C72 C75 C87 -105.8(2)
N5 C72 C75 C87 72.4(2)
C81 C69 C76 C77 0.6(3)
B1 C69 C76 C77 -176.28(17)
C69 C76 C77 C79 -1.0(3)
C76 C77 C79 C86 0.6(3)
C76 C69 C81 C86 0.0(3)
B1 C69 C81 C86 177.00(18)
C83 C78 C82 C70 1.5(3)
N1 C70 C82 C78 3.5(3)
N4 C70 C82 C78 -174.10(18)
C82 C78 C83 C74 -2.5(3)
N5 C74 C83 C78 176.67(18)
N1 C74 C83 C78 -1.5(3)
C72 C75 C84 C89 -176.18(18)
C87 C75 C84 C89 57.5(2)
C77 C79 C86 C81 0.1(3)
C69 C81 C86 C79 -0.4(3)
C84 C75 C87 C88 -57.1(2)
C72 C75 C87 C88 174.86(17)
C75 C87 C88 C91 55.3(3)
C75 C84 C89 C91 -54.5(3)
C71 C73 C90 C85 -179.99(18)
C92 C73 C90 C85 55.9(2)
C93 C85 C90 C73 -56.4(3)
C87 C88 C91 C89 -53.1(3)
C84 C89 C91 C88 52.2(3)
C71 C73 C92 C94 178.40(19)
C90 C73 C92 C94 -55.1(3)
C90 C85 C93 C94 55.9(3)
C85 C93 C94 C92 -55.5(3)
C73 C92 C94 C93 55.1(3)
C72 N2 B1 N3 147.02(17)
C72 N2 B1 N1 34.4(2)
C72 N2 B1 C69 -86.8(2)
C71 N3 B1 N2 -148.15(17)
C71 N3 B1 N1 -35.1(2)
C71 N3 B1 C69 84.7(2)
C70 N1 B1 N2 151.73(15)
C74 N1 B1 N2 -32.1(2)
C70 N1 B1 N3 33.0(2)
C74 N1 B1 N3 -150.76(15)
C70 N1 B1 C69 -86.34(19)
C74 N1 B1 C69 89.86(19)
C76 C69 B1 N2 -7.4(2)
C81 C69 B1 N2 175.85(17)
C76 C69 B1 N3 119.91(19)
C81 C69 B1 N3 -56.9(2)
C76 C69 B1 N1 -124.77(18)
C81 C69 B1 N1 58.5(2)
